data_7233271
loop_
_publ_author_name
'Long, Bing-Fan'
'Wang, Meng-Fan'
'Huang, Qin'
'Yin, Xian-Hong'
'Young, David James'
'Hu, Fei-Long'
'Mi, Yan'

_publ_section_title
;
 A pillar-layer strategy to construct 2D polycatenated coordination
 polymers for luminescence detection of Cr2O72&#x2212; and CrO42&#x2212;
 in aqueous solution
;
_journal_issue 33
_journal_name_full CrystEngComm
_journal_page_first 4943
_journal_paper_doi 10.1039/C9CE00825J
_journal_volume 21
_journal_year 2019
_chemical_formula_sum 'C57 H46 N2 O12 Zn2'
_chemical_formula_weight 1081.70
_space_group_crystal_system triclinic
_space_group_IT_number 2
_space_group_name_Hall '-P 1'
_space_group_name_H-M_alt 'P -1'
_symmetry_space_group_name_Hall '-P 1'
_symmetry_space_group_name_H-M 'P -1'
_atom_sites_solution_hydrogens geom
_audit_creation_method SHELXL-2014/7
_audit_update_record
;
2018-12-02 deposited with the CCDC.    2019-07-11 downloaded from the CCDC.
;
_cell_angle_alpha 75.775(3)
_cell_angle_beta 85.999(3)
_cell_angle_gamma 75.114(2)
_cell_formula_units_Z 2
_cell_length_a 12.6345(12)
_cell_length_b 12.9723(14)
_cell_length_c 16.3880(17)
_cell_measurement_reflns_used 9424
_cell_measurement_temperature 296(2)
_cell_measurement_theta_max 30.31
_cell_measurement_theta_min 2.34
_cell_volume 2516.2(4)
_computing_structure_refinement 'SHELXL-2014/7 (Sheldrick, 2014)'
_diffrn_ambient_temperature 296(2)
_diffrn_measured_fraction_theta_full 0.995
_diffrn_measured_fraction_theta_max 0.991
_diffrn_measurement_device_type 'CCD area detector'
_diffrn_measurement_method 'phi and omega scan'
_diffrn_radiation_type MoK\a
_diffrn_radiation_wavelength 0.71073
_diffrn_reflns_av_R_equivalents 0.0654
_diffrn_reflns_av_unetI/netI 0.0617
_diffrn_reflns_Laue_measured_fraction_full 0.995
_diffrn_reflns_Laue_measured_fraction_max 0.991
_diffrn_reflns_limit_h_max 17
_diffrn_reflns_limit_h_min -18
_diffrn_reflns_limit_k_max 18
_diffrn_reflns_limit_k_min -18
_diffrn_reflns_limit_l_max 23
_diffrn_reflns_limit_l_min -23
_diffrn_reflns_number 82695
_diffrn_reflns_point_group_measured_fraction_full 0.995
_diffrn_reflns_point_group_measured_fraction_max 0.991
_diffrn_reflns_theta_full 25.242
_diffrn_reflns_theta_max 30.564
_diffrn_reflns_theta_min 2.335
_exptl_absorpt_coefficient_mu 1.020
_exptl_crystal_colour clolourless
_exptl_crystal_density_diffrn 1.428
_exptl_crystal_description block
_exptl_crystal_F_000 1116
_exptl_crystal_size_max 0.230
_exptl_crystal_size_mid 0.210
_exptl_crystal_size_min 0.200
_refine_diff_density_max 1.150
_refine_diff_density_min -0.787
_refine_diff_density_rms 0.090
_refine_ls_extinction_method none
_refine_ls_goodness_of_fit_ref 1.019
_refine_ls_hydrogen_treatment constr
_refine_ls_matrix_type full
_refine_ls_number_parameters 658
_refine_ls_number_reflns 15300
_refine_ls_number_restraints 13
_refine_ls_restrained_S_all 1.037
_refine_ls_R_factor_all 0.0943
_refine_ls_R_factor_gt 0.0553
_refine_ls_shift/su_max 0.001
_refine_ls_shift/su_mean 0.000
_refine_ls_structure_factor_coef Fsqd
_refine_ls_weighting_details 'w=1/[\s^2^(Fo^2^)+(0.0440P)^2^+4.5215P] where P=(Fo^2^+2Fc^2^)/3'
_refine_ls_weighting_scheme calc
_refine_ls_wR_factor_gt 0.1193
_refine_ls_wR_factor_ref 0.1346
_reflns_Friedel_coverage 0.000
_reflns_number_gt 10598
_reflns_number_total 15300
_reflns_threshold_expression 'I > 2\s(I)'
_cod_data_source_file c9ce00825j2.cif
_cod_data_source_block 1
_cod_depositor_comments 'Adding full bibliography for 7233269--7233274.cif.'
_cod_database_code 7233271
_shelx_shelxl_version_number 2014/7
_shelx_space_group_comment
;
The symmetry employed for this shelxl refinement is uniquely defined
by the following loop, which should always be used as a source of
symmetry information in preference to the above space-group names.
They are only intended as comments.
;
_shelx_estimated_absorpt_t_min 0.799
_shelx_estimated_absorpt_t_max 0.822

loop_
_space_group_symop_operation_xyz
'x, y, z'
'-x, -y, -z'

loop_
_atom_site_label
_atom_site_type_symbol
_atom_site_fract_x
_atom_site_fract_y
_atom_site_fract_z
_atom_site_U_iso_or_equiv
_atom_site_adp_type
_atom_site_occupancy
_atom_site_site_symmetry_order
_atom_site_calc_flag
_atom_site_refinement_flags_posn
_atom_site_refinement_flags_adp
C1 C 0.8680(2) 0.8975(2) 0.72213(17) 0.0243(5) Uani 1 1 d . .
C2 C 0.7965(2) 1.0119(2) 0.71029(17) 0.0242(5) Uani 1 1 d . .
C3 C 0.7348(3) 1.0632(2) 0.63832(18) 0.0316(6) Uani 1 1 d . .
H3 H 0.7342 1.0244 0.5977 0.038 Uiso 1 1 calc R U
C4 C 0.6738(3) 1.1712(2) 0.62553(19) 0.0351(7) Uani 1 1 d . .
H4 H 0.6324 1.2043 0.5770 0.042 Uiso 1 1 calc R U
C5 C 0.6751(3) 1.2298(2) 0.68612(18) 0.0290(6) Uani 1 1 d . .
C6 C 0.7330(3) 1.1776(2) 0.76041(18) 0.0295(6) Uani 1 1 d . .
H6 H 0.7312 1.2152 0.8022 0.035 Uiso 1 1 calc R U
C7 C 0.7928(2) 1.0703(2) 0.77181(16) 0.0256(6) Uani 1 1 d . .
H7 H 0.8315 1.0361 0.8215 0.031 Uiso 1 1 calc R U
C8 C 0.5828(3) 1.3993(2) 0.5966(2) 0.0431(8) Uani 1 1 d . .
H8A H 0.5226 1.3733 0.5825 0.052 Uiso 1 1 calc R U
H8B H 0.6398 1.3901 0.5543 0.052 Uiso 1 1 calc R U
C9 C 0.5439(3) 1.5185(2) 0.59871(19) 0.0359(7) Uani 1 1 d . .
C10 C 0.4389(4) 1.5586(3) 0.6248(3) 0.0566(11) Uani 1 1 d . .
H10 H 0.3938 1.5108 0.6433 0.068 Uiso 1 1 calc R U
C11 C 0.3991(4) 1.6686(3) 0.6240(3) 0.0710(15) Uani 1 1 d . .
H11 H 0.3273 1.6950 0.6405 0.085 Uiso 1 1 calc R U
C12 C 0.4671(3) 1.7389(3) 0.5985(3) 0.0530(10) Uani 1 1 d . .
H12 H 0.4409 1.8127 0.5985 0.064 Uiso 1 1 calc R U
C13 C 0.5741(3) 1.7006(2) 0.57266(19) 0.0344(7) Uani 1 1 d . .
C14 C 0.6109(3) 1.5901(2) 0.57219(19) 0.0329(6) Uani 1 1 d . .
H14 H 0.6817 1.5637 0.5537 0.039 Uiso 1 1 calc R U
C15 C 0.6469(3) 1.7776(3) 0.5450(2) 0.0411(8) Uani 1 1 d . .
H15A H 0.6356 1.8289 0.5809 0.049 Uiso 1 1 calc R U
H15B H 0.7231 1.7368 0.5487 0.049 Uiso 1 1 calc R U
C16 C 0.6777(2) 1.9122(2) 0.42331(17) 0.0267(6) Uani 1 1 d . .
C17 C 0.6439(2) 1.9746(2) 0.34276(18) 0.0285(6) Uani 1 1 d . .
H17 H 0.5847 1.9642 0.3179 0.034 Uiso 1 1 calc R U
C18 C 0.6988(2) 2.0519(2) 0.30016(17) 0.0271(6) Uani 1 1 d . .
H18 H 0.6775 2.0920 0.2460 0.033 Uiso 1 1 calc R U
C19 C 0.7860(2) 2.0702(2) 0.33784(17) 0.0246(5) Uani 1 1 d . .
C20 C 0.8167(2) 2.0087(2) 0.41833(17) 0.0279(6) Uani 1 1 d . .
H20 H 0.8737 2.0213 0.4443 0.034 Uiso 1 1 calc R U
C21 C 0.7646(2) 1.9288(2) 0.46117(17) 0.0285(6) Uani 1 1 d . .
H21 H 0.7877 1.8870 0.5145 0.034 Uiso 1 1 calc R U
C22 C 0.8472(2) 2.1524(2) 0.29288(17) 0.0254(5) Uani 1 1 d . .
C23 C 0.8892(2) 0.5909(2) 0.79778(19) 0.0285(6) Uani 1 1 d . .
C24 C 0.8164(2) 0.5199(2) 0.84364(17) 0.0244(5) Uani 1 1 d . .
C25 C 0.8173(2) 0.4897(2) 0.93091(18) 0.0277(6) Uani 1 1 d . .
H25 H 0.8659 0.5107 0.9598 0.033 Uiso 1 1 calc R U
C26 C 0.7477(2) 0.4290(2) 0.97624(17) 0.0281(6) Uani 1 1 d . .
H26 H 0.7493 0.4101 1.0348 0.034 Uiso 1 1 calc R U
C27 C 0.6759(2) 0.3970(2) 0.93341(17) 0.0247(5) Uani 1 1 d . .
C28 C 0.6736(2) 0.4267(2) 0.84537(17) 0.0281(6) Uani 1 1 d . .
H28 H 0.6250 0.4056 0.8165 0.034 Uiso 1 1 calc R U
C29 C 0.7434(3) 0.4873(2) 0.80129(17) 0.0292(6) Uani 1 1 d . .
H29 H 0.7418 0.5065 0.7428 0.035 Uiso 1 1 calc R U
C30 C 0.6032(3) 0.3075(3) 1.06239(19) 0.0370(7) Uani 1 1 d . .
H30A H 0.5800 0.3738 1.0831 0.044 Uiso 1 1 calc R U
H30B H 0.6754 0.2679 1.0845 0.044 Uiso 1 1 calc R U
C31 C 0.5237(3) 0.2375(3) 1.0897(2) 0.0350(7) Uani 1 1 d . .
C32 C 0.4193(4) 0.2825(3) 1.1136(4) 0.0778(17) Uani 1 1 d . .
H32 H 0.3995 0.3558 1.1163 0.093 Uiso 1 1 calc R U
C33 C 0.3429(4) 0.2202(4) 1.1338(5) 0.121(3) Uani 1 1 d . .
H33 H 0.2717 0.2522 1.1483 0.145 Uiso 1 1 calc R U
C34 C 0.3726(4) 0.1105(3) 1.1324(4) 0.092(2) Uani 1 1 d . .
H34 H 0.3217 0.0683 1.1468 0.111 Uiso 1 1 calc R U
C35 C 0.4769(3) 0.0636(2) 1.1097(2) 0.0419(8) Uani 1 1 d . .
C36 C 0.5507(2) 0.1282(3) 1.08711(18) 0.0322(6) Uani 1 1 d . .
H36 H 0.6207 0.0971 1.0697 0.039 Uiso 1 1 calc R U
C37 C 0.5070(3) -0.0551(2) 1.1069(2) 0.0421(8) Uani 1 1 d . .
H37A H 0.4441 -0.0753 1.0907 0.051 Uiso 1 1 calc R U
H37B H 0.5651 -0.0682 1.0660 0.051 Uiso 1 1 calc R U
C38 C 0.6012(2) -0.2252(2) 1.19495(18) 0.0269(6) Uani 1 1 d . .
C39 C 0.6091(3) -0.2804(2) 1.13087(19) 0.0339(7) Uani 1 1 d . .
H39 H 0.5686 -0.2476 1.0818 0.041 Uiso 1 1 calc R U
C40 C 0.6781(3) -0.3849(2) 1.14126(18) 0.0319(6) Uani 1 1 d . .
H40 H 0.6836 -0.4220 1.0987 0.038 Uiso 1 1 calc R U
C41 C 0.7389(2) -0.4351(2) 1.21397(16) 0.0231(5) Uani 1 1 d . .
C42 C 0.7249(2) -0.3801(2) 1.27877(17) 0.0269(6) Uani 1 1 d . .
H42 H 0.7629 -0.4139 1.3288 0.032 Uiso 1 1 calc R U
C43 C 0.6563(3) -0.2773(2) 1.27035(18) 0.0300(6) Uani 1 1 d . .
H43 H 0.6466 -0.2427 1.3147 0.036 Uiso 1 1 calc R U
C44 C 0.8198(2) -0.5433(2) 1.22299(17) 0.0257(6) Uani 1 1 d . .
C45 C 1.0594(3) 0.7632(3) 0.48995(18) 0.0373(7) Uani 1 1 d . .
H45 H 1.0993 0.8033 0.5094 0.045 Uiso 1 1 calc R U
C46 C 1.0586(3) 0.7697(3) 0.40471(19) 0.0436(8) Uani 1 1 d . .
H46 H 1.0977 0.8135 0.3679 0.052 Uiso 1 1 calc R U
C47 C 0.9998(3) 0.7112(3) 0.37389(17) 0.0342(7) Uani 1 1 d . .
C48 C 0.9478(3) 0.6447(3) 0.43231(19) 0.0420(8) Uani 1 1 d . .
H48 H 0.9098 0.6014 0.4148 0.050 Uiso 1 1 calc R U
C49 C 0.9515(3) 0.6420(3) 0.51676(18) 0.0343(7) Uani 1 1 d . .
H49 H 0.9151 0.5968 0.5549 0.041 Uiso 1 1 calc R U
C50 C 0.9867(3) 0.7292(3) 0.28042(19) 0.0447(8) Uani 1 1 d . .
H50A H 1.0582 0.7192 0.2535 0.054 Uiso 1 1 calc R U
H50B H 0.9517 0.6757 0.2694 0.054 Uiso 1 1 calc R U
C51 C 0.9202(5) 0.8404(5) 0.2452(2) 0.094(2) Uani 1 1 d D U
H51A H 0.8514 0.8446 0.2759 0.113 Uiso 1 1 calc R U
H51B H 0.9557 0.8884 0.2640 0.113 Uiso 1 1 calc R U
C52 C 0.8909(6) 0.8929(4) 0.1639(2) 0.100(2) Uani 1 1 d D U
H52A H 0.9075 0.9640 0.1530 0.120 Uiso 1 1 calc R U
H52B H 0.8120 0.9064 0.1609 0.120 Uiso 1 1 calc R U
C53 C 0.9393(4) 0.8413(3) 0.09271(19) 0.0566(12) Uani 1 1 d . .
C54 C 1.0317(4) 0.8620(4) 0.0496(2) 0.0616(12) Uani 1 1 d . .
H54 H 1.0699 0.9051 0.0670 0.074 Uiso 1 1 calc R U
C55 C 1.0683(3) 0.8193(3) -0.0192(2) 0.0411(8) Uani 1 1 d . .
H55 H 1.1312 0.8345 -0.0470 0.049 Uiso 1 1 calc R U
C56 C 0.9313(3) 0.7342(4) -0.0036(2) 0.0547(10) Uani 1 1 d . .
H56 H 0.8957 0.6886 -0.0206 0.066 Uiso 1 1 calc R U
C57 C 0.8921(4) 0.7745(4) 0.0657(3) 0.0717(14) Uani 1 1 d . .
H57 H 0.8315 0.7549 0.0945 0.086 Uiso 1 1 calc R U
N1 N 1.0179(2) 0.75769(19) -0.04727(13) 0.0258(5) Uani 1 1 d . .
N2 N 1.00484(19) 0.70105(19) 0.54590(13) 0.0239(5) Uani 1 1 d . .
O1 O 0.87320(17) -0.57998(17) 1.29081(12) 0.0326(5) Uani 1 1 d . .
O2 O 0.83117(17) -0.58996(16) 1.16292(13) 0.0320(5) Uani 1 1 d . .
O3 O 0.94081(18) 0.62775(18) 0.84242(14) 0.0374(5) Uani 1 1 d . .
O4 O 0.89429(18) 0.60991(18) 0.71879(13) 0.0346(5) Uani 1 1 d . .
O5 O 0.87264(17) 0.84759(16) 0.66457(13) 0.0314(4) Uani 1 1 d . .
O6 O 0.92151(17) 0.85977(17) 0.78948(12) 0.0320(5) Uani 1 1 d . .
O7 O 0.89899(18) 2.18832(17) 0.33780(13) 0.0330(5) Uani 1 1 d . .
O8 O 0.84540(17) 2.17908(17) 0.21346(12) 0.0323(5) Uani 1 1 d . .
O9 O 0.60616(18) 0.33466(18) 0.97203(13) 0.0349(5) Uani 1 1 d . .
O10 O 0.6245(2) 1.33823(16) 0.67820(14) 0.0384(5) Uani 1 1 d . .
O11 O 0.62040(19) 1.83564(17) 0.45969(13) 0.0354(5) Uani 1 1 d . .
O12 O 0.54291(19) -0.11911(16) 1.18932(13) 0.0366(5) Uani 1 1 d . .
Zn1 Zn 0.99585(3) 0.70888(2) 0.66905(2) 0.02041(8) Uani 1 1 d . .
Zn2 Zn 1.04805(3) 0.72625(2) 0.83585(2) 0.02077(8) Uani 1 1 d . .

loop_
_atom_site_aniso_label
_atom_site_aniso_U_11
_atom_site_aniso_U_22
_atom_site_aniso_U_33
_atom_site_aniso_U_23
_atom_site_aniso_U_13
_atom_site_aniso_U_12
C1 0.0263(13) 0.0216(13) 0.0234(12) -0.0035(10) 0.0017(10) -0.0057(11)
C2 0.0289(14) 0.0194(13) 0.0238(13) -0.0036(10) -0.0004(10) -0.0065(11)
C3 0.0445(18) 0.0241(14) 0.0273(14) -0.0099(11) -0.0081(12) -0.0047(13)
C4 0.0479(19) 0.0234(14) 0.0306(15) -0.0061(12) -0.0152(13) 0.0010(13)
C5 0.0395(16) 0.0175(13) 0.0286(14) -0.0050(11) -0.0046(12) -0.0039(12)
C6 0.0429(17) 0.0211(13) 0.0261(13) -0.0084(11) -0.0015(12) -0.0076(12)
C7 0.0316(14) 0.0247(14) 0.0197(12) -0.0023(10) -0.0028(10) -0.0075(11)
C8 0.069(2) 0.0189(14) 0.0357(17) -0.0024(12) -0.0128(16) -0.0017(15)
C9 0.052(2) 0.0206(14) 0.0307(15) -0.0023(12) 0.0006(13) -0.0043(13)
C10 0.068(3) 0.0321(19) 0.070(3) -0.0089(18) 0.030(2) -0.0248(19)
C11 0.058(3) 0.043(2) 0.105(4) -0.022(2) 0.049(3) -0.011(2)
C12 0.064(2) 0.0202(16) 0.070(3) -0.0117(16) 0.025(2) -0.0073(16)
C13 0.0435(18) 0.0244(15) 0.0332(15) -0.0029(12) 0.0054(13) -0.0101(13)
C14 0.0345(16) 0.0285(15) 0.0311(15) -0.0052(12) -0.0018(12) -0.0013(13)
C15 0.056(2) 0.0337(17) 0.0346(16) 0.0022(13) -0.0050(15) -0.0215(16)
C16 0.0353(15) 0.0223(13) 0.0262(13) -0.0087(11) 0.0024(11) -0.0118(12)
C17 0.0335(15) 0.0277(14) 0.0288(14) -0.0114(11) -0.0011(11) -0.0110(12)
C18 0.0350(15) 0.0244(14) 0.0231(13) -0.0075(11) -0.0001(11) -0.0078(12)
C19 0.0289(14) 0.0212(13) 0.0254(13) -0.0099(10) 0.0024(10) -0.0061(11)
C20 0.0331(15) 0.0279(15) 0.0264(13) -0.0088(11) -0.0027(11) -0.0112(12)
C21 0.0386(16) 0.0238(14) 0.0229(13) -0.0038(11) -0.0028(11) -0.0082(12)
C22 0.0276(14) 0.0206(13) 0.0274(13) -0.0079(11) 0.0033(11) -0.0034(11)
C23 0.0283(14) 0.0201(13) 0.0367(15) -0.0083(11) 0.0065(12) -0.0056(11)
C24 0.0274(14) 0.0180(12) 0.0279(13) -0.0065(10) 0.0024(10) -0.0051(11)
C25 0.0308(15) 0.0268(14) 0.0282(14) -0.0063(11) -0.0041(11) -0.0108(12)
C26 0.0353(15) 0.0280(14) 0.0208(12) -0.0024(11) -0.0048(11) -0.0094(12)
C27 0.0295(14) 0.0197(13) 0.0260(13) -0.0043(10) 0.0000(10) -0.0089(11)
C28 0.0372(16) 0.0273(14) 0.0247(13) -0.0088(11) -0.0041(11) -0.0132(12)
C29 0.0403(16) 0.0269(14) 0.0218(13) -0.0074(11) 0.0007(11) -0.0092(13)
C30 0.0402(17) 0.0428(18) 0.0267(14) 0.0000(13) 0.0003(12) -0.0159(15)
C31 0.0351(16) 0.0264(15) 0.0351(16) 0.0041(12) 0.0062(13) -0.0056(13)
C32 0.062(3) 0.0205(17) 0.140(5) -0.016(2) 0.053(3) -0.0093(17)
C33 0.078(4) 0.040(2) 0.243(8) -0.050(4) 0.105(5) -0.024(2)
C34 0.079(3) 0.0268(19) 0.166(6) -0.025(3) 0.080(4) -0.025(2)
C35 0.052(2) 0.0198(15) 0.0435(18) 0.0009(13) 0.0132(15) -0.0016(14)
C36 0.0280(15) 0.0338(16) 0.0276(14) -0.0041(12) 0.0006(11) 0.0019(12)
C37 0.062(2) 0.0205(15) 0.0334(16) 0.0017(12) -0.0026(15) 0.0019(14)
C38 0.0326(15) 0.0176(13) 0.0293(14) -0.0050(11) -0.0011(11) -0.0044(11)
C39 0.0456(18) 0.0247(14) 0.0272(14) -0.0058(11) -0.0124(13) 0.0017(13)
C40 0.0417(17) 0.0257(14) 0.0255(14) -0.0081(11) -0.0076(12) 0.0009(13)
C41 0.0257(13) 0.0184(12) 0.0239(12) -0.0031(10) -0.0018(10) -0.0048(10)
C42 0.0353(15) 0.0217(13) 0.0234(13) -0.0021(10) -0.0068(11) -0.0078(12)
C43 0.0443(17) 0.0228(14) 0.0252(13) -0.0078(11) -0.0033(12) -0.0094(13)
C44 0.0266(14) 0.0238(14) 0.0243(13) -0.0017(11) -0.0012(10) -0.0055(11)
C45 0.0432(18) 0.056(2) 0.0223(14) -0.0104(14) 0.0021(12) -0.0277(16)
C46 0.050(2) 0.068(2) 0.0213(14) -0.0113(15) 0.0085(13) -0.0303(19)
C47 0.0422(17) 0.0426(18) 0.0179(13) -0.0116(12) 0.0011(11) -0.0068(14)
C48 0.067(2) 0.0446(19) 0.0262(15) -0.0128(14) -0.0071(15) -0.0279(18)
C49 0.0488(19) 0.0345(16) 0.0242(14) -0.0057(12) -0.0002(12) -0.0195(15)
C50 0.064(2) 0.054(2) 0.0190(14) -0.0142(14) -0.0001(14) -0.0142(18)
C51 0.105(4) 0.113(4) 0.0255(18) -0.030(2) -0.009(2) 0.057(3)
C52 0.176(5) 0.064(3) 0.030(2) -0.0193(19) 0.020(3) 0.026(3)
C53 0.102(3) 0.0372(19) 0.0140(13) -0.0057(13) 0.0048(17) 0.011(2)
C54 0.098(3) 0.058(3) 0.041(2) -0.0305(19) -0.006(2) -0.022(2)
C55 0.050(2) 0.047(2) 0.0350(17) -0.0194(15) 0.0015(14) -0.0188(16)
C56 0.062(2) 0.075(3) 0.045(2) -0.031(2) 0.0211(18) -0.038(2)
C57 0.082(3) 0.092(4) 0.044(2) -0.025(2) 0.037(2) -0.028(3)
N1 0.0343(13) 0.0268(12) 0.0161(10) -0.0071(9) 0.0000(9) -0.0053(10)
N2 0.0280(12) 0.0274(12) 0.0169(10) -0.0065(9) -0.0006(8) -0.0069(10)
O1 0.0362(11) 0.0312(11) 0.0225(10) -0.0026(8) -0.0050(8) 0.0031(9)
O2 0.0380(12) 0.0252(10) 0.0297(10) -0.0105(8) -0.0082(9) 0.0038(9)
O3 0.0391(12) 0.0384(12) 0.0448(13) -0.0189(10) 0.0100(10) -0.0217(10)
O4 0.0398(12) 0.0344(12) 0.0294(11) -0.0021(9) 0.0044(9) -0.0153(10)
O5 0.0337(11) 0.0264(11) 0.0324(11) -0.0102(9) -0.0074(9) 0.0006(9)
O6 0.0368(11) 0.0293(11) 0.0215(9) -0.0027(8) -0.0029(8) 0.0039(9)
O7 0.0402(12) 0.0345(12) 0.0332(11) -0.0158(9) 0.0063(9) -0.0191(10)
O8 0.0376(12) 0.0360(12) 0.0249(10) -0.0051(9) 0.0036(8) -0.0153(10)
O9 0.0438(12) 0.0399(12) 0.0261(10) -0.0010(9) -0.0010(9) -0.0255(10)
O10 0.0584(15) 0.0187(10) 0.0336(11) -0.0063(9) -0.0108(10) 0.0012(10)
O11 0.0477(13) 0.0306(11) 0.0322(11) -0.0021(9) -0.0014(9) -0.0218(10)
O12 0.0544(14) 0.0172(10) 0.0328(11) -0.0055(8) -0.0028(10) 0.0008(9)
Zn1 0.02717(16) 0.02003(15) 0.01373(13) -0.00459(11) -0.00099(11) -0.00453(12)
Zn2 0.02705(16) 0.02061(16) 0.01461(14) -0.00600(11) -0.00061(11) -0.00397(12)

loop_
_atom_type_symbol
_atom_type_description
_atom_type_scat_dispersion_real
_atom_type_scat_dispersion_imag
_atom_type_scat_source
C C 0.0033 0.0016 'International Tables Vol C Tables 4.2.6.8 and 6.1.1.4'
H H 0.0000 0.0000 'International Tables Vol C Tables 4.2.6.8 and 6.1.1.4'
N N 0.0061 0.0033 'International Tables Vol C Tables 4.2.6.8 and 6.1.1.4'
O O 0.0106 0.0060 'International Tables Vol C Tables 4.2.6.8 and 6.1.1.4'
Zn Zn 0.2839 1.4301 'International Tables Vol C Tables 4.2.6.8 and 6.1.1.4'

loop_
_geom_angle_atom_site_label_1
_geom_angle_atom_site_label_2
_geom_angle_atom_site_label_3
_geom_angle
_geom_angle_site_symmetry_1
_geom_angle_site_symmetry_3
O6 C1 O5 124.9(3) . .
O6 C1 C2 116.2(2) . .
O5 C1 C2 118.9(2) . .
C3 C2 C7 118.3(3) . .
C3 C2 C1 121.7(2) . .
C7 C2 C1 120.0(2) . .
C2 C3 C4 121.5(3) . .
C3 C4 C5 119.4(3) . .
O10 C5 C6 115.5(2) . .
O10 C5 C4 124.8(3) . .
C6 C5 C4 119.7(3) . .
C7 C6 C5 119.9(3) . .
C6 C7 C2 121.2(3) . .
O10 C8 C9 108.1(3) . .
C10 C9 C14 118.9(3) . .
C10 C9 C8 119.8(3) . .
C14 C9 C8 121.3(3) . .
C9 C10 C11 121.2(3) . .
C12 C11 C10 119.3(4) . .
C11 C12 C13 120.8(3) . .
C12 C13 C14 118.4(3) . .
C12 C13 C15 120.4(3) . .
C14 C13 C15 121.2(3) . .
C9 C14 C13 121.2(3) . .
O11 C15 C13 108.0(3) . .
O11 C16 C21 124.0(3) . .
O11 C16 C17 115.7(2) . .
C21 C16 C17 120.2(3) . .
C18 C17 C16 119.8(3) . .
C17 C18 C19 120.6(3) . .
C20 C19 C18 118.5(3) . .
C20 C19 C22 119.9(2) . .
C18 C19 C22 121.6(2) . .
C19 C20 C21 121.8(3) . .
C16 C21 C20 119.0(3) . .
O7 C22 O8 124.7(3) . .
O7 C22 C19 116.8(2) . .
O8 C22 C19 118.5(2) . .
O4 C23 O3 124.7(3) . .
O4 C23 C24 118.7(3) . .
O3 C23 C24 116.6(3) . .
C25 C24 C29 118.4(3) . .
C25 C24 C23 119.6(3) . .
C29 C24 C23 122.0(3) . .
C26 C25 C24 121.8(3) . .
C27 C26 C25 119.2(3) . .
O9 C27 C26 123.8(2) . .
O9 C27 C28 116.3(2) . .
C26 C27 C28 119.9(3) . .
C29 C28 C27 120.0(3) . .
C28 C29 C24 120.7(3) . .
O9 C30 C31 107.5(3) . .
C32 C31 C36 118.1(3) . .
C32 C31 C30 120.3(3) . .
C36 C31 C30 121.5(3) . .
C31 C32 C33 120.8(4) . .
C34 C33 C32 119.9(4) . .
C35 C34 C33 120.2(4) . .
C34 C35 C36 119.0(3) . .
C34 C35 C37 119.4(3) . .
C36 C35 C37 121.6(3) . .
C31 C36 C35 122.0(3) . .
O12 C37 C35 107.9(3) . .
O12 C38 C43 115.4(2) . .
O12 C38 C39 124.4(3) . .
C43 C38 C39 120.2(3) . .
C40 C39 C38 119.1(3) . .
C41 C40 C39 121.3(3) . .
C40 C41 C42 118.2(3) . .
C40 C41 C44 121.7(2) . .
C42 C41 C44 120.0(2) . .
C43 C42 C41 121.5(3) . .
C42 C43 C38 119.5(3) . .
O2 C44 O1 125.2(3) . .
O2 C44 C41 118.3(2) . .
O1 C44 C41 116.5(2) . .
N2 C45 C46 122.5(3) . .
C45 C46 C47 120.1(3) . .
C48 C47 C46 116.7(3) . .
C48 C47 C50 122.9(3) . .
C46 C47 C50 120.2(3) . .
C47 C48 C49 120.3(3) . .
N2 C49 C48 122.9(3) . .
C51 C50 C47 110.4(3) . .
C52 C51 C50 130.5(4) . .
C51 C52 C53 120.4(4) . .
C57 C53 C54 115.8(3) . .
C57 C53 C52 121.5(5) . .
C54 C53 C52 122.7(5) . .
C53 C54 C55 120.5(4) . .
N1 C55 C54 122.8(4) . .
N1 C56 C57 122.7(4) . .
C53 C57 C56 121.5(4) . .
C55 N1 C56 116.6(3) . .
C55 N1 Zn2 122.5(2) . 1_554
C56 N1 Zn2 119.6(2) . 1_554
C49 N2 C45 117.5(2) . .
C49 N2 Zn1 122.26(19) . .
C45 N2 Zn1 120.08(19) . .
C44 O1 Zn1 133.61(19) . 2_757
C44 O2 Zn2 120.49(18) . 2_757
C23 O3 Zn2 142.8(2) . .
C23 O4 Zn1 112.50(19) . .
C1 O5 Zn1 117.92(18) . .
C1 O6 Zn2 136.05(18) . .
C22 O7 Zn1 142.42(19) . 2_786
C22 O8 Zn2 112.22(18) . 2_786
C27 O9 C30 117.3(2) . .
C5 O10 C8 116.8(2) . .
C16 O11 C15 116.7(2) . .
C38 O12 C37 116.7(2) . .
O4 Zn1 O1 89.20(9) . 2_757
O4 Zn1 N2 101.97(9) . .
O1 Zn1 N2 96.59(9) 2_757 .
O4 Zn1 O5 92.07(9) . .
O1 Zn1 O5 161.76(8) 2_757 .
N2 Zn1 O5 100.93(9) . .
O4 Zn1 O7 159.91(8) . 2_786
O1 Zn1 O7 87.31(9) 2_757 2_786
N2 Zn1 O7 98.09(9) . 2_786
O5 Zn1 O7 85.27(9) . 2_786
O4 Zn1 Zn2 92.15(6) . .
O1 Zn1 Zn2 74.62(6) 2_757 .
N2 Zn1 Zn2 163.37(7) . .
O5 Zn1 Zn2 87.15(6) . .
O7 Zn1 Zn2 67.85(6) 2_786 .
O2 Zn2 N1 112.21(9) 2_757 1_556
O2 Zn2 O8 89.86(9) 2_757 2_786
N1 Zn2 O8 101.58(9) 1_556 2_786
O2 Zn2 O6 158.55(8) 2_757 .
N1 Zn2 O6 89.08(9) 1_556 .
O8 Zn2 O6 88.24(9) 2_786 .
O2 Zn2 O3 86.36(9) 2_757 .
N1 Zn2 O3 98.03(9) 1_556 .
O8 Zn2 O3 159.99(9) 2_786 .
O6 Zn2 O3 88.15(9) . .
O2 Zn2 Zn1 85.70(6) 2_757 .
N1 Zn2 Zn1 157.06(7) 1_556 .
O8 Zn2 Zn1 92.31(6) 2_786 .
O6 Zn2 Zn1 73.04(6) . .
O3 Zn2 Zn1 67.83(6) . .

loop_
_geom_bond_atom_site_label_1
_geom_bond_atom_site_label_2
_geom_bond_distance
_geom_bond_site_symmetry_2
C1 O6 1.259(3) .
C1 O5 1.259(3) .
C1 C2 1.500(4) .
C2 C3 1.385(4) .
C2 C7 1.394(4) .
C3 C4 1.387(4) .
C4 C5 1.394(4) .
C5 O10 1.365(3) .
C5 C6 1.393(4) .
C6 C7 1.377(4) .
C8 O10 1.435(4) .
C8 C9 1.505(4) .
C9 C10 1.374(5) .
C9 C14 1.386(5) .
C10 C11 1.383(5) .
C11 C12 1.381(5) .
C12 C13 1.390(5) .
C13 C14 1.391(4) .
C13 C15 1.497(4) .
C15 O11 1.432(4) .
C16 O11 1.373(3) .
C16 C21 1.385(4) .
C16 C17 1.399(4) .
C17 C18 1.386(4) .
C18 C19 1.397(4) .
C19 C20 1.386(4) .
C19 C22 1.496(4) .
C20 C21 1.388(4) .
C22 O7 1.257(3) .
C22 O8 1.262(3) .
C23 O4 1.257(4) .
C23 O3 1.260(4) .
C23 C24 1.503(4) .
C24 C25 1.387(4) .
C24 C29 1.394(4) .
C25 C26 1.386(4) .
C26 C27 1.384(4) .
C27 O9 1.367(3) .
C27 C28 1.399(4) .
C28 C29 1.381(4) .
C30 O9 1.436(4) .
C30 C31 1.497(4) .
C31 C32 1.371(5) .
C31 C36 1.380(4) .
C32 C33 1.386(6) .
C33 C34 1.381(6) .
C34 C35 1.369(5) .
C35 C36 1.382(5) .
C35 C37 1.500(4) .
C37 O12 1.435(4) .
C38 O12 1.368(3) .
C38 C43 1.391(4) .
C38 C39 1.394(4) .
C39 C40 1.388(4) .
C40 C41 1.387(4) .
C41 C42 1.396(4) .
C41 C44 1.490(4) .
C42 C43 1.371(4) .
C44 O2 1.259(3) .
C44 O1 1.263(3) .
C45 N2 1.342(4) .
C45 C46 1.379(4) .
C46 C47 1.384(5) .
C47 C48 1.374(5) .
C47 C50 1.506(4) .
C48 C49 1.380(4) .
C49 N2 1.326(4) .
C50 C51 1.468(6) .
C51 C52 1.366(6) .
C52 C53 1.502(5) .
C53 C57 1.339(6) .
C53 C54 1.374(6) .
C54 C55 1.376(5) .
C55 N1 1.318(4) .
C56 N1 1.326(4) .
C56 C57 1.375(5) .
N1 Zn2 2.045(2) 1_554
N2 Zn1 2.039(2) .
O1 Zn1 2.039(2) 2_757
O2 Zn2 2.014(2) 2_757
O3 Zn2 2.069(2) .
O4 Zn1 2.036(2) .
O5 Zn1 2.044(2) .
O6 Zn2 2.058(2) .
O7 Zn1 2.091(2) 2_786
O8 Zn2 2.045(2) 2_786
Zn1 O1 2.039(2) 2_757
Zn1 O7 2.091(2) 2_786
Zn1 Zn2 2.9306(5) .
Zn2 O2 2.014(2) 2_757
Zn2 N1 2.045(2) 1_556
Zn2 O8 2.045(2) 2_786
